data_8103621
loop_
_publ_author_name
'Petrova, R.'
'Todorov, T.'
'Angelova, O.'
'Mihailova, B.'
'Bakardjieva, S.'

_publ_section_title
;
 Crystal structures of Cd (Re O4)2 * 4(Urea), Cd (Re O4)2 * 6(Urea) and Ca
 (Re O4)2 * 5(Urea). Synthesis and characterization of urea adducts from
 the systems M (Re O4)2 - Urea - (H2 O), M = Ca, Sr, Ba, Pb and Cd
;
_journal_name_full 'Zeitschrift fuer Kristallographie (149,1979-)'
_journal_page_first 309
_journal_page_last 316
_journal_volume 215
_journal_year 2000
_chemical_formula_sum 'C5 H20 Ca N10 O13 Re2'
_chemical_name_systematic '(Ca (Re O4)2) (C O (N H2)2)5'
_space_group_IT_number 2
_symmetry_space_group_name_Hall '-P 1'
_symmetry_space_group_name_H-M 'P -1'
_cell_angle_alpha 70.71
_cell_angle_beta 89.47
_cell_angle_gamma 85.44
_cell_formula_units_Z 2
_cell_length_a 8.745
_cell_length_b 9.795
_cell_length_c 13.931
_cell_volume 1122.550
_citation_journal_id_ASTM ZEKRDZ
_cod_data_source_file Petrova_ZEKRDZ_2000_810.cif
_cod_data_source_block C5H20Ca1N10O13Re2
_cod_original_cell_volume 1122.55
_cod_original_formula_sum 'C5 H20 Ca1 N10 O13 Re2'
_cod_database_code 8103621

loop_
_symmetry_equiv_pos_as_xyz
x,y,z
-x,-y,-z

loop_
_atom_site_label
_atom_site_type_symbol
_atom_site_fract_x
_atom_site_fract_y
_atom_site_fract_z
_atom_site_occupancy
_atom_site_U_iso_or_equiv
O5 O-2 0.5163 0.0417 0.3526 1 0.0
Re1 Re+7 0.50133 0.5545 0.1584 1 0.0
O2 O-2 0.4205 0.6963 0.0614 1 0.0
N8 N-3 0.7386 -0.0188 0.0248 1 0.0
Ca1 Ca+2 -0.0945 0.645 0.2178 1 0.0
N3 N-3 0.8744 0.663 -0.0747 1 0.0
O4 O-2 0.4394 0.5786 0.2676 1 0.0
C2 C+4 -0.0089 0.6953 -0.0286 1 0.0
O6 O-2 0.7757 0.0033 0.4804 1 0.0
C3 C+4 0.7223 0.5922 0.4391 1 0.0
O1 O-2 0.6969 0.5532 0.1523 1 0.0
O7 O-2 0.7684 0.2003 0.2843 1 0.0
O9 O-2 0.0867 0.7592 0.2658 1 0.0
N4 N-3 0.1298 0.7 -0.0727 1 0.0
N1 N-3 0.0477 -0.0331 0.295 1 0.0
C5 C+4 0.0991 0.323 0.3337 1 0.0
N7 N-3 0.5729 0.0529 0.1293 1 0.0
O13 O-2 0.0553 0.4283 0.2555 1 0.0
Re2 Re+7 0.65954 0.12661 0.38747 1 0.0
N9 N-3 0.2222 0.2368 0.328 1 0.0
O8 O-2 0.5804 0.2585 0.432 1 0.0
N10 N-3 0.0212 0.2914 0.418 1 0.0
O3 O-2 0.4414 0.3968 0.1523 1 0.0
N6 N-3 0.6984 0.5054 0.5315 1 0.0
N5 N-3 0.6464 0.7232 0.4102 1 0.0
N2 N-3 0.2868 0.852 0.3075 1 0.0
C1 C+4 0.1391 0.8557 0.2871 1 0.0
O12 O-2 0.7371 0.8547 0.1907 1 0.0
C4 C+4 0.6844 -0.0389 0.1171 1 0.0
O11 O-2 0.8145 0.5558 0.3809 1 0.0
O10 O-2 -0.025 0.7223 0.0514 1 0.0
